data_1515829
loop_
_publ_author_name
'McGuire Jr., Robert'
'Dogutan, Dilek K.'
'Teets, Thomas S.'
'Suntivich, Jin'
'Shao-Horn, Yang'
'Nocera, Daniel G.'

_publ_section_title
;
 Oxygen reduction reactivity of cobalt(ii) hangman porphyrins
;
_journal_issue 3
_journal_name_full 'Chemical Science'
_journal_page_first 411
_journal_paper_doi 10.1039/c0sc00281j
_journal_volume 1
_journal_year 2010
_chemical_formula_sum 'C78.5 H79 Co N4 O3.5'
_chemical_formula_weight 1193.39
_chemical_name_systematic
;
?
;
_space_group_IT_number 2
_symmetry_cell_setting triclinic
_symmetry_space_group_name_Hall '-P 1'
_symmetry_space_group_name_H-M 'P -1'
_atom_sites_solution_hydrogens geom
_atom_sites_solution_primary direct
_atom_sites_solution_secondary difmap
_audit_creation_method SHELXL-97
_cell_angle_alpha 100.854(4)
_cell_angle_beta 103.727(4)
_cell_angle_gamma 109.497(4)
_cell_formula_units_Z 2
_cell_length_a 13.6816(8)
_cell_length_b 14.9382(8)
_cell_length_c 19.8125(12)
_cell_measurement_temperature 100(2)
_cell_volume 3546.3(4)
_computing_structure_refinement 'SHELXL-97 (Sheldrick, 1997)'
_computing_structure_solution 'SHELXS-97 (Sheldrick, 1990)'
_diffrn_ambient_temperature 100(2)
_diffrn_measured_fraction_theta_full 0.950
_diffrn_measured_fraction_theta_max 0.950
_diffrn_radiation_monochromator graphite
_diffrn_radiation_source 'fine-focus sealed tube'
_diffrn_radiation_type CuK\a
_diffrn_radiation_wavelength 1.54178
_diffrn_reflns_av_R_equivalents 0.0000
_diffrn_reflns_av_sigmaI/netI 0.0863
_diffrn_reflns_limit_h_max 15
_diffrn_reflns_limit_h_min -16
_diffrn_reflns_limit_k_max 17
_diffrn_reflns_limit_k_min -18
_diffrn_reflns_limit_l_max 23
_diffrn_reflns_limit_l_min 0
_diffrn_reflns_number 12895
_diffrn_reflns_theta_full 70.44
_diffrn_reflns_theta_max 70.44
_diffrn_reflns_theta_min 2.40
_exptl_absorpt_coefficient_mu 2.271
_exptl_absorpt_correction_T_max 0.8949
_exptl_absorpt_correction_T_min 0.3964
_exptl_absorpt_correction_type multi-scan
_exptl_absorpt_process_details sadabs
_exptl_crystal_colour purple
_exptl_crystal_density_diffrn 1.118
_exptl_crystal_density_method 'not measured'
_exptl_crystal_description Plate
_exptl_crystal_F_000 1266
_exptl_crystal_size_max 0.50
_exptl_crystal_size_mid 0.50
_exptl_crystal_size_min 0.05
_refine_diff_density_max 1.279
_refine_diff_density_min -0.451
_refine_diff_density_rms 0.122
_refine_ls_extinction_coef 0.0084(9)
_refine_ls_extinction_expression Fc^*^=kFc[1+0.001xFc^2^\l^3^/sin(2\q)]^-1/4^
_refine_ls_extinction_method SHELXL
_refine_ls_goodness_of_fit_ref 1.218
_refine_ls_hydrogen_treatment mixed
_refine_ls_matrix_type full
_refine_ls_number_parameters 883
_refine_ls_number_reflns 12895
_refine_ls_number_restraints 159
_refine_ls_restrained_S_all 1.219
_refine_ls_R_factor_all 0.1593
_refine_ls_R_factor_gt 0.1232
_refine_ls_shift/su_max 0.003
_refine_ls_shift/su_mean 0.000
_refine_ls_structure_factor_coef Fsqd
_refine_ls_weighting_details 'calc w=1/[\s^2^(Fo^2^)+(0.2000P)^2^+0.0000P] where P=(Fo^2^+2Fc^2^)/3'
_refine_ls_weighting_scheme calc
_refine_ls_wR_factor_gt 0.3330
_refine_ls_wR_factor_ref 0.3578
_reflns_number_gt 8069
_reflns_number_total 12895
_reflns_threshold_expression >2sigma(I)
_cod_data_source_file c0sc00281j.txt
_cod_data_source_block twin42
_cod_depositor_comments
;
The following automatic conversions were performed:

'_symmetry_cell_setting' value 'Triclinic' changed to 'triclinic'
according to
/usr/data/users/saulius/automatic-downloads/retrospective/RSC/lib/dictionaries/cif_core.dic
dictionary named 'cif_core.dic' version 2.4.2 from 2011-04-26.

Automatic conversion script
Id: cif_fix_values 2281 2013-09-26 08:29:07Z andrius 
;
_cod_original_sg_symbol_H-M P-1
_cod_original_formula_sum 'C78.50 H79 Co N4 O3.50'
_cod_database_code 1515829

loop_
_symmetry_equiv_pos_as_xyz
'x, y, z'
'-x, -y, -z'

loop_
_atom_site_label
_atom_site_type_symbol
_atom_site_fract_x
_atom_site_fract_y
_atom_site_fract_z
_atom_site_U_iso_or_equiv
_atom_site_adp_type
_atom_site_occupancy
_atom_site_symmetry_multiplicity
_atom_site_calc_flag
_atom_site_refinement_flags
_atom_site_disorder_assembly
_atom_site_disorder_group
Co1 Co 1.66107(8) 1.70873(6) -0.21371(5) 0.0432(3) Uani 1 1 d . . .
N4 N 1.5288(4) 1.6480(3) -0.1901(3) 0.0424(10) Uani 1 1 d . . .
N1 N 1.7980(4) 1.7714(3) -0.2334(3) 0.0420(10) Uani 1 1 d . . .
N3 N 1.6546(4) 1.8392(3) -0.1840(3) 0.0430(11) Uani 1 1 d . . .
O3 O 1.8371(3) 2.0565(3) -0.2881(2) 0.0506(10) Uani 1 1 d . . .
C1 C 1.8312(5) 1.9470(4) -0.1889(3) 0.0434(12) Uani 1 1 d . . .
C1S C 0.7813(9) 1.3069(7) -0.0921(5) 0.097(3) Uani 1 1 d DU . .
H1S1 H 0.7618 1.3364 -0.1308 0.146 Uiso 1 1 calc R . .
H1S2 H 0.7149 1.2692 -0.0824 0.146 Uiso 1 1 calc R . .
H1S3 H 0.8159 1.2624 -0.1073 0.146 Uiso 1 1 calc R . .
C2 C 1.8569(5) 1.8710(4) -0.2209(3) 0.0450(13) Uani 1 1 d . . .
C2S C 0.8597(7) 1.3877(6) -0.0244(5) 0.081(2) Uani 1 1 d DU . .
H2S1 H 0.8193 1.4245 -0.0049 0.097 Uiso 1 1 calc R . .
H2S2 H 0.8847 1.3564 0.0122 0.097 Uiso 1 1 calc R . .
C3 C 1.9502(5) 1.8860(5) -0.2444(3) 0.0492(14) Uani 1 1 d . . .
H3 H 2.0036 1.9482 -0.2411 0.059 Uiso 1 1 calc R . .
C3S C 0.9580(7) 1.4604(6) -0.0328(4) 0.081(2) Uani 1 1 d DU . .
H3S1 H 0.9950 1.4224 -0.0552 0.097 Uiso 1 1 calc R . .
H3S2 H 0.9320 1.4933 -0.0679 0.097 Uiso 1 1 calc R . .
C4 C 1.9490(5) 1.7964(5) -0.2722(4) 0.0504(14) Uani 1 1 d . . .
H4 H 2.0002 1.7831 -0.2931 0.060 Uiso 1 1 calc R . .
C5 C 1.8555(5) 1.7245(4) -0.2641(3) 0.0451(13) Uani 1 1 d . . .
C6 C 1.8342(5) 1.6237(4) -0.2780(3) 0.0480(13) Uani 1 1 d . . .
C7 C 1.7490(5) 1.5576(4) -0.2646(4) 0.0505(14) Uani 1 1 d . . .
C8 C 1.7286(6) 1.4538(5) -0.2760(4) 0.0591(17) Uani 1 1 d . . .
H8 H 1.7701 1.4208 -0.2936 0.071 Uiso 1 1 calc R . .
C9 C 1.6401(6) 1.4129(5) -0.2571(4) 0.0588(17) Uani 1 1 d . . .
H9 H 1.6071 1.3454 -0.2584 0.071 Uiso 1 1 calc R . .
C10 C 1.6045(5) 1.4902(4) -0.2342(4) 0.0507(14) Uani 1 1 d . . .
C11 C 1.5126(5) 1.4739(4) -0.2125(3) 0.0487(14) Uani 1 1 d . . .
C11S C 1.658(2) 2.2295(15) -0.4512(12) 0.145(11) Uani 0.50 1 d PDU A -1
H11A H 1.6534 2.2162 -0.4053 0.217 Uiso 0.50 1 calc PR A -1
H11B H 1.6543 2.2937 -0.4513 0.217 Uiso 0.50 1 calc PR A -1
H11C H 1.7284 2.2311 -0.4565 0.217 Uiso 0.50 1 calc PR A -1
C12 C 1.4771(5) 1.5488(4) -0.1922(4) 0.0468(13) Uani 1 1 d . . .
C12S C 1.5701(19) 2.1528(16) -0.5104(13) 0.156(11) Uani 0.50 1 d PDU A -1
H12A H 1.5303 2.1850 -0.5390 0.187 Uiso 0.50 1 calc PR A -1
H12B H 1.5189 2.1119 -0.4896 0.187 Uiso 0.50 1 calc PR A -1
C13 C 1.3825(5) 1.5340(5) -0.1698(4) 0.0531(15) Uani 1 1 d . . .
H13 H 1.3353 1.4735 -0.1658 0.064 Uiso 1 1 calc R . .
C13S C 1.5948(17) 2.0855(16) -0.5609(12) 0.129(8) Uani 0.50 1 d PDU A -1
H13A H 1.6501 2.1271 -0.5788 0.155 Uiso 0.50 1 calc PR A -1
H13B H 1.6305 2.0505 -0.5325 0.155 Uiso 0.50 1 calc PR A -1
C14 C 1.3725(5) 1.6233(4) -0.1550(4) 0.0480(14) Uani 1 1 d . . .
H14 H 1.3169 1.6365 -0.1395 0.058 Uiso 1 1 calc R . .
C14S C 1.5076(15) 2.0103(12) -0.6244(10) 0.102(5) Uani 0.50 1 d PDU A -1
H14A H 1.4477 1.9735 -0.6077 0.123 Uiso 0.50 1 calc PR A -1
H14B H 1.4782 2.0450 -0.6566 0.123 Uiso 0.50 1 calc PR A -1
C15 C 1.4619(5) 1.6922(4) -0.1676(3) 0.0454(13) Uani 1 1 d . . .
C15S C 1.5344(15) 1.9389(14) -0.6673(12) 0.116(7) Uani 0.50 1 d PDU A -1
H15A H 1.6015 1.9765 -0.6772 0.139 Uiso 0.50 1 calc PR A -1
H15B H 1.5545 1.8989 -0.6361 0.139 Uiso 0.50 1 calc PR A -1
C16 C 1.4800(5) 1.7909(4) -0.1587(3) 0.0454(13) Uani 1 1 d . . .
C16S C 1.4587(16) 1.8709(14) -0.7347(10) 0.094(5) Uani 0.50 1 d PDU A -1
H16A H 1.3900 1.8332 -0.7275 0.141 Uiso 0.50 1 calc PR A -1
H16B H 1.4896 1.8250 -0.7537 0.141 Uiso 0.50 1 calc PR A -1
H16C H 1.4443 1.9075 -0.7694 0.141 Uiso 0.50 1 calc PR A -1
C17 C 1.5717(5) 1.8600(4) -0.1656(3) 0.0452(13) Uani 1 1 d . . .
C18 C 1.5978(5) 1.9648(4) -0.1473(4) 0.0502(14) Uani 1 1 d . . .
H18 H 1.5532 1.9972 -0.1339 0.060 Uiso 1 1 calc R . .
C19 C 1.6968(5) 2.0078(4) -0.1528(4) 0.0511(14) Uani 1 1 d . . .
H19 H 1.7363 2.0770 -0.1433 0.061 Uiso 1 1 calc R . .
C20 C 1.7335(5) 1.9311(4) -0.1757(3) 0.0441(13) Uani 1 1 d . . .
C31 C 1.9142(5) 1.5893(4) -0.3045(4) 0.0486(14) Uani 1 1 d . . .
C32 C 1.8929(6) 1.5508(5) -0.3794(4) 0.0599(16) Uani 1 1 d . . .
C33 C 1.9696(6) 1.5231(5) -0.4023(4) 0.0613(17) Uani 1 1 d . . .
H33 H 1.9559 1.4969 -0.4528 0.074 Uiso 1 1 calc R . .
C34 C 2.0670(6) 1.5332(5) -0.3524(4) 0.0566(16) Uani 1 1 d . . .
C35 C 2.0845(5) 1.5693(4) -0.2803(4) 0.0510(14) Uani 1 1 d . . .
H35 H 2.1505 1.5760 -0.2464 0.061 Uiso 1 1 calc R . .
C36 C 2.0097(5) 1.5967(4) -0.2544(3) 0.0488(14) Uani 1 1 d . . .
C41 C 1.4443(5) 1.3713(4) -0.2115(4) 0.0530(15) Uani 1 1 d . . .
C42 C 1.3644(6) 1.3038(5) -0.2759(4) 0.0616(18) Uani 1 1 d . . .
C43 C 1.2979(6) 1.2116(5) -0.2736(5) 0.071(2) Uani 1 1 d . . .
H43 H 1.2438 1.1652 -0.3172 0.085 Uiso 1 1 calc R . .
C44 C 1.3083(7) 1.1855(5) -0.2095(5) 0.073(2) Uani 1 1 d . . .
C45 C 1.3908(7) 1.2540(5) -0.1470(5) 0.072(2) Uani 1 1 d . . .
H45 H 1.4006 1.2367 -0.1029 0.086 Uiso 1 1 calc R . .
C46 C 1.4591(6) 1.3465(5) -0.1471(4) 0.0643(18) Uani 1 1 d . . .
C51 C 1.3989(5) 1.8262(4) -0.1337(4) 0.0482(14) Uani 1 1 d . . .
C52 C 1.4090(5) 1.8514(5) -0.0611(4) 0.0518(15) Uani 1 1 d . . .
C53 C 1.3298(6) 1.8807(5) -0.0407(4) 0.0619(17) Uani 1 1 d . . .
H53 H 1.3345 1.8956 0.0091 0.074 Uiso 1 1 calc R . .
C54 C 1.2468(6) 1.8885(6) -0.0895(5) 0.0668(19) Uani 1 1 d . . .
C55 C 1.2390(5) 1.8642(5) -0.1624(5) 0.0642(19) Uani 1 1 d . . .
H55 H 1.1807 1.8685 -0.1970 0.077 Uiso 1 1 calc R . .
C56 C 1.3146(5) 1.8334(4) -0.1869(4) 0.0529(15) Uani 1 1 d . . .
C61 C 1.8130(5) 2.0091(5) -0.4150(4) 0.0557(15) Uani 1 1 d . . .
C62 C 1.8403(6) 2.0339(6) -0.4754(4) 0.0641(18) Uani 1 1 d . . .
C63 C 1.9181(6) 2.1278(6) -0.4676(4) 0.0658(18) Uani 1 1 d . . .
C64 C 1.9683(6) 2.1962(5) -0.3985(4) 0.0589(16) Uani 1 1 d . . .
H64 H 2.0226 2.2592 -0.3926 0.071 Uiso 1 1 calc R . .
C65 C 1.9415(5) 2.1756(5) -0.3367(4) 0.0494(14) Uani 1 1 d . . .
C66 C 1.9849(5) 2.2528(4) -0.2641(3) 0.0468(13) Uani 1 1 d . . .
C67 C 1.9035(6) 2.3029(5) -0.2594(4) 0.0548(15) Uani 1 1 d . . .
C68 C 2.0990(6) 2.3356(5) -0.2523(4) 0.0582(16) Uani 1 1 d . . .
C69 C 1.9931(5) 2.2005(4) -0.2048(3) 0.0447(13) Uani 1 1 d . . .
C70 C 1.8667(5) 2.0823(5) -0.3471(3) 0.0490(14) Uani 1 1 d . . .
C71 C 1.7314(6) 1.9065(6) -0.4288(4) 0.0663(19) Uani 1 1 d . . .
C72 C 1.9157(5) 2.1052(4) -0.2205(3) 0.0474(14) Uani 1 1 d . . .
C73 C 1.9139(5) 2.0520(4) -0.1699(3) 0.0452(13) Uani 1 1 d . . .
C74 C 1.9899(5) 2.0990(4) -0.0995(3) 0.0468(13) Uani 1 1 d . . .
C75 C 2.0710(5) 2.1959(4) -0.0815(3) 0.0451(13) Uani 1 1 d D B .
C76 C 2.0696(5) 2.2437(4) -0.1358(3) 0.0448(13) Uani 1 1 d . . .
H76 H 2.1235 2.3088 -0.1248 0.054 Uiso 1 1 calc R . .
C101 C 2.1533(5) 2.2454(4) -0.0062(4) 0.0511(15) Uani 1 1 d D . .
C102 C 2.2384(11) 2.3479(8) -0.0008(7) 0.065(4) Uani 0.508(10) 1 d PD B 1
H10A H 2.2658 2.3418 -0.0421 0.098 Uiso 0.508(10) 1 calc PR B 1
H10B H 2.2996 2.3713 0.0446 0.098 Uiso 0.508(10) 1 calc PR B 1
H10C H 2.2036 2.3956 -0.0013 0.098 Uiso 0.508(10) 1 calc PR B 1
C103 C 2.2191(11) 2.1808(9) 0.0106(8) 0.065(4) Uani 0.508(10) 1 d PD B 1
H10D H 2.1695 2.1163 0.0111 0.097 Uiso 0.508(10) 1 calc PR B 1
H10E H 2.2761 2.2145 0.0582 0.097 Uiso 0.508(10) 1 calc PR B 1
H10F H 2.2533 2.1709 -0.0268 0.097 Uiso 0.508(10) 1 calc PR B 1
C104 C 2.0933(11) 2.2577(12) 0.0496(7) 0.072(4) Uani 0.508(10) 1 d PD B 1
H10G H 2.0492 2.2956 0.0366 0.108 Uiso 0.508(10) 1 calc PR B 1
H10H H 2.1473 2.2932 0.0982 0.108 Uiso 0.508(10) 1 calc PR B 1
H10I H 2.0454 2.1921 0.0496 0.108 Uiso 0.508(10) 1 calc PR B 1
C105 C 2.1399(11) 2.3404(9) 0.0296(7) 0.060(4) Uani 0.492(10) 1 d PD B 2
H10J H 2.1395 2.3813 -0.0037 0.090 Uiso 0.492(10) 1 calc PR B 2
H10K H 2.2010 2.3783 0.0748 0.090 Uiso 0.492(10) 1 calc PR B 2
H10L H 2.0706 2.3216 0.0402 0.090 Uiso 0.492(10) 1 calc PR B 2
C106 C 2.1387(11) 2.1777(8) 0.0453(7) 0.053(3) Uani 0.492(10) 1 d PD B 2
H10M H 2.0629 2.1544 0.0457 0.079 Uiso 0.492(10) 1 calc PR B 2
H10N H 2.1886 2.2158 0.0947 0.079 Uiso 0.492(10) 1 calc PR B 2
H10O H 2.1556 2.1205 0.0279 0.079 Uiso 0.492(10) 1 calc PR B 2
C107 C 2.2701(8) 2.2713(10) -0.0095(8) 0.060(4) Uani 0.492(10) 1 d PD B 2
H10P H 2.2792 2.2101 -0.0284 0.090 Uiso 0.492(10) 1 calc PR B 2
H10Q H 2.3229 2.3068 0.0394 0.090 Uiso 0.492(10) 1 calc PR B 2
H10R H 2.2829 2.3136 -0.0415 0.090 Uiso 0.492(10) 1 calc PR B 2
C201 C 1.9495(7) 2.1563(7) -0.5329(4) 0.076(2) Uani 1 1 d . . .
C202 C 2.0788(7) 2.1987(7) -0.5137(5) 0.088(3) Uani 1 1 d . . .
H20A H 2.1044 2.1458 -0.5077 0.131 Uiso 1 1 calc R . .
H20B H 2.1128 2.2533 -0.4684 0.131 Uiso 1 1 calc R . .
H20C H 2.0990 2.2231 -0.5530 0.131 Uiso 1 1 calc R . .
C203 C 1.9068(10) 2.0735(9) -0.5987(5) 0.115(4) Uani 1 1 d . . .
H20D H 1.8267 2.0492 -0.6169 0.173 Uiso 1 1 calc R . .
H20E H 1.9279 2.0200 -0.5878 0.173 Uiso 1 1 calc R . .
H20F H 1.9369 2.0957 -0.6356 0.173 Uiso 1 1 calc R . .
C204 C 1.9155(8) 2.2423(7) -0.5444(5) 0.089(3) Uani 1 1 d . . .
H20G H 1.9277 2.2572 -0.5885 0.134 Uiso 1 1 calc R . .
H20H H 1.9594 2.3013 -0.5025 0.134 Uiso 1 1 calc R . .
H20I H 1.8377 2.2231 -0.5494 0.134 Uiso 1 1 calc R . .
C321 C 1.7872(7) 1.5386(8) -0.4354(5) 0.083(2) Uani 1 1 d . . .
H32A H 1.7239 1.4959 -0.4252 0.124 Uiso 1 1 calc R . .
H32B H 1.7857 1.5084 -0.4842 0.124 Uiso 1 1 calc R . .
H32C H 1.7844 1.6039 -0.4325 0.124 Uiso 1 1 calc R . .
C341 C 2.1548(6) 1.5121(6) -0.3789(4) 0.0639(18) Uani 1 1 d . . .
H34A H 2.1904 1.5653 -0.3982 0.096 Uiso 1 1 calc R . .
H34B H 2.1211 1.4486 -0.4171 0.096 Uiso 1 1 calc R . .
H34C H 2.2094 1.5090 -0.3383 0.096 Uiso 1 1 calc R . .
C361 C 2.0311(6) 1.6324(5) -0.1735(4) 0.0622(17) Uani 1 1 d . . .
H36A H 2.0979 1.6266 -0.1471 0.093 Uiso 1 1 calc R . .
H36B H 1.9690 1.5919 -0.1612 0.093 Uiso 1 1 calc R . .
H36C H 2.0403 1.7020 -0.1599 0.093 Uiso 1 1 calc R . .
C421 C 1.3497(8) 1.3294(6) -0.3468(4) 0.081(2) Uani 1 1 d . . .
H42A H 1.3315 1.3879 -0.3421 0.121 Uiso 1 1 calc R . .
H42B H 1.2902 1.2733 -0.3855 0.121 Uiso 1 1 calc R . .
H42C H 1.4178 1.3437 -0.3587 0.121 Uiso 1 1 calc R . .
C441 C 1.2291(9) 1.0875(6) -0.2093(7) 0.106(4) Uani 1 1 d . . .
H44A H 1.2696 1.0480 -0.1932 0.160 Uiso 1 1 calc R . .
H44B H 1.1774 1.0515 -0.2584 0.160 Uiso 1 1 calc R . .
H44C H 1.1887 1.0990 -0.1761 0.160 Uiso 1 1 calc R . .
C461 C 1.5460(7) 1.4166(6) -0.0785(5) 0.077(2) Uani 1 1 d . . .
H46A H 1.6173 1.4367 -0.0863 0.116 Uiso 1 1 calc R . .
H46B H 1.5475 1.3838 -0.0401 0.116 Uiso 1 1 calc R . .
H46C H 1.5303 1.4754 -0.0641 0.116 Uiso 1 1 calc R . .
C521 C 1.5002(6) 1.8444(6) -0.0042(4) 0.0624(17) Uani 1 1 d . . .
H52A H 1.4997 1.7777 -0.0178 0.094 Uiso 1 1 calc R . .
H52B H 1.4889 1.8575 0.0431 0.094 Uiso 1 1 calc R . .
H52C H 1.5709 1.8935 -0.0012 0.094 Uiso 1 1 calc R . .
C541 C 1.1632(8) 1.9226(8) -0.0665(7) 0.108(4) Uani 1 1 d . . .
H54A H 1.1770 1.9900 -0.0700 0.162 Uiso 1 1 calc R . .
H54B H 1.1696 1.9222 -0.0163 0.162 Uiso 1 1 calc R . .
H54C H 1.0891 1.8774 -0.0985 0.162 Uiso 1 1 calc R . .
C561 C 1.3044(6) 1.8083(6) -0.2638(4) 0.0666(19) Uani 1 1 d . . .
H56A H 1.2319 1.8012 -0.2928 0.100 Uiso 1 1 calc R . .
H56B H 1.3132 1.7457 -0.2779 0.100 Uiso 1 1 calc R . .
H56C H 1.3612 1.8613 -0.2723 0.100 Uiso 1 1 calc R . .
O2 O 1.7028(5) 1.8791(4) -0.3761(3) 0.0874(19) Uani 1 1 d D . .
H2 H 1.738(7) 1.916(6) -0.333(2) 0.105 Uiso 1 1 d D . .
N2 N 1.6714(4) 1.5784(3) -0.2389(3) 0.0457(11) Uani 1 1 d . . .
O1 O 1.6942(5) 1.8472(5) -0.4891(3) 0.094(2) Uani 1 1 d . . .
O10S O 1.548(2) 1.6900(12) -0.3498(10) 0.165(9) Uani 0.50 1 d PDU . .
C20S C 1.5289(17) 1.6298(15) -0.4046(11) 0.150(10) Uani 0.50 1 d PDU . .
C21S C 1.4823(15) 1.5289(14) -0.4185(10) 0.101(6) Uani 0.50 1 d PDU . .
H21A H 1.4556 1.5130 -0.3787 0.151 Uiso 0.50 1 calc PR . .
H21B H 1.5372 1.5013 -0.4225 0.151 Uiso 0.50 1 calc PR . .
H21C H 1.4209 1.5001 -0.4641 0.151 Uiso 0.50 1 calc PR . .
C22S C 1.5531(17) 1.6393(12) -0.4686(10) 0.095(5) Uani 0.50 1 d PDU . .
H22A H 1.5788 1.7093 -0.4675 0.142 Uiso 0.50 1 calc PR . .
H22B H 1.4869 1.6003 -0.5106 0.142 Uiso 0.50 1 calc PR . .
H22C H 1.6104 1.6149 -0.4722 0.142 Uiso 0.50 1 calc PR . .

loop_
_atom_site_aniso_label
_atom_site_aniso_U_11
_atom_site_aniso_U_22
_atom_site_aniso_U_33
_atom_site_aniso_U_23
_atom_site_aniso_U_13
_atom_site_aniso_U_12
Co1 0.0417(5) 0.0319(5) 0.0613(6) 0.0192(4) 0.0186(4) 0.0168(4)
N4 0.040(2) 0.033(2) 0.059(3) 0.018(2) 0.017(2) 0.0170(19)
N1 0.043(2) 0.032(2) 0.054(3) 0.016(2) 0.016(2) 0.017(2)
N3 0.039(2) 0.038(2) 0.055(3) 0.022(2) 0.013(2) 0.016(2)
O3 0.050(2) 0.040(2) 0.059(3) 0.0193(18) 0.0114(19) 0.0171(18)
C1 0.041(3) 0.035(3) 0.052(3) 0.016(2) 0.013(2) 0.012(2)
C1S 0.113(7) 0.073(5) 0.091(6) 0.022(5) 0.022(5) 0.028(5)
C2 0.040(3) 0.041(3) 0.057(3) 0.021(3) 0.014(2) 0.017(2)
C2S 0.091(6) 0.065(5) 0.093(6) 0.024(4) 0.032(4) 0.036(4)
C3 0.049(3) 0.042(3) 0.060(4) 0.017(3) 0.018(3) 0.020(3)
C3S 0.105(6) 0.058(4) 0.085(6) 0.024(4) 0.035(5) 0.035(4)
C4 0.046(3) 0.046(3) 0.065(4) 0.021(3) 0.020(3) 0.023(3)
C5 0.043(3) 0.040(3) 0.056(3) 0.018(2) 0.019(3) 0.018(2)
C6 0.051(3) 0.035(3) 0.060(4) 0.015(3) 0.019(3) 0.019(3)
C7 0.053(3) 0.037(3) 0.067(4) 0.014(3) 0.022(3) 0.024(3)
C8 0.061(4) 0.038(3) 0.091(5) 0.023(3) 0.036(4) 0.025(3)
C9 0.065(4) 0.035(3) 0.092(5) 0.027(3) 0.036(4) 0.026(3)
C10 0.048(3) 0.037(3) 0.074(4) 0.021(3) 0.024(3) 0.020(3)
C11 0.051(3) 0.036(3) 0.061(4) 0.019(3) 0.018(3) 0.018(3)
C11S 0.16(2) 0.091(13) 0.145(17) 0.026(10) -0.036(16) 0.067(14)
C12 0.043(3) 0.036(3) 0.069(4) 0.022(3) 0.021(3) 0.019(2)
C12S 0.140(18) 0.090(14) 0.20(2) -0.001(12) -0.013(14) 0.072(13)
C13 0.052(3) 0.038(3) 0.077(4) 0.024(3) 0.025(3) 0.020(3)
C13S 0.096(13) 0.102(14) 0.171(18) 0.024(10) 0.011(11) 0.048(11)
C14 0.040(3) 0.040(3) 0.071(4) 0.020(3) 0.025(3) 0.018(2)
C14S 0.084(11) 0.072(10) 0.158(15) 0.040(8) 0.044(10) 0.032(8)
C15 0.042(3) 0.039(3) 0.055(3) 0.013(2) 0.013(2) 0.019(2)
C15S 0.072(10) 0.093(13) 0.192(18) 0.026(10) 0.070(10) 0.034(9)
C16 0.044(3) 0.037(3) 0.057(3) 0.016(2) 0.014(3) 0.019(2)
C16S 0.119(14) 0.112(13) 0.119(12) 0.070(8) 0.068(10) 0.086(12)
C17 0.044(3) 0.038(3) 0.059(4) 0.020(3) 0.015(3) 0.020(2)
C18 0.047(3) 0.040(3) 0.066(4) 0.013(3) 0.017(3) 0.022(3)
C19 0.050(3) 0.031(3) 0.072(4) 0.018(3) 0.022(3) 0.013(2)
C20 0.048(3) 0.032(3) 0.059(4) 0.022(2) 0.019(3) 0.018(2)
C31 0.050(3) 0.034(3) 0.069(4) 0.021(3) 0.026(3) 0.018(3)
C32 0.059(4) 0.059(4) 0.070(4) 0.020(3) 0.025(3) 0.030(3)
C33 0.066(4) 0.061(4) 0.065(4) 0.018(3) 0.031(3) 0.028(3)
C34 0.061(4) 0.047(3) 0.079(5) 0.027(3) 0.032(3) 0.030(3)
C35 0.048(3) 0.042(3) 0.072(4) 0.027(3) 0.021(3) 0.022(3)
C36 0.056(3) 0.037(3) 0.059(4) 0.022(3) 0.020(3) 0.019(3)
C41 0.047(3) 0.038(3) 0.082(5) 0.018(3) 0.022(3) 0.024(3)
C42 0.065(4) 0.042(3) 0.086(5) 0.019(3) 0.030(4) 0.026(3)
C43 0.063(4) 0.040(3) 0.102(6) 0.010(4) 0.026(4) 0.017(3)
C44 0.078(5) 0.042(4) 0.109(7) 0.027(4) 0.043(5) 0.024(4)
C45 0.087(5) 0.046(4) 0.106(6) 0.040(4) 0.047(5) 0.033(4)
C46 0.069(4) 0.045(4) 0.088(5) 0.026(3) 0.031(4) 0.027(3)
C51 0.039(3) 0.037(3) 0.075(4) 0.021(3) 0.021(3) 0.018(2)
C52 0.051(3) 0.042(3) 0.063(4) 0.017(3) 0.015(3) 0.021(3)
C53 0.058(4) 0.061(4) 0.071(5) 0.013(3) 0.024(3) 0.030(3)
C54 0.053(4) 0.060(4) 0.091(6) 0.014(4) 0.028(4) 0.030(3)
C55 0.045(3) 0.049(4) 0.104(6) 0.027(4) 0.018(3) 0.026(3)
C56 0.043(3) 0.036(3) 0.085(5) 0.024(3) 0.019(3) 0.020(3)
C61 0.052(3) 0.052(4) 0.062(4) 0.014(3) 0.015(3) 0.024(3)
C62 0.064(4) 0.074(5) 0.054(4) 0.016(3) 0.010(3) 0.035(4)
C63 0.074(5) 0.065(4) 0.065(5) 0.026(4) 0.023(4) 0.032(4)
C64 0.074(4) 0.052(4) 0.062(4) 0.027(3) 0.024(3) 0.032(3)
C65 0.051(3) 0.045(3) 0.066(4) 0.031(3) 0.026(3) 0.024(3)
C66 0.051(3) 0.035(3) 0.059(4) 0.024(3) 0.018(3) 0.017(3)
C67 0.068(4) 0.047(3) 0.065(4) 0.025(3) 0.022(3) 0.036(3)
C68 0.063(4) 0.039(3) 0.078(5) 0.029(3) 0.029(3) 0.017(3)
C69 0.047(3) 0.032(3) 0.066(4) 0.025(3) 0.023(3) 0.019(2)
C70 0.047(3) 0.051(3) 0.058(4) 0.023(3) 0.018(3) 0.025(3)
C71 0.059(4) 0.058(4) 0.071(5) 0.007(4) 0.005(4) 0.029(3)
C72 0.050(3) 0.037(3) 0.055(4) 0.020(3) 0.010(3) 0.020(3)
C73 0.041(3) 0.036(3) 0.062(4) 0.021(3) 0.018(3) 0.015(2)
C74 0.049(3) 0.041(3) 0.055(3) 0.019(3) 0.019(3) 0.019(3)
C75 0.041(3) 0.037(3) 0.065(4) 0.020(3) 0.020(3) 0.020(2)
C76 0.045(3) 0.034(3) 0.058(4) 0.019(2) 0.018(3) 0.016(2)
C101 0.048(3) 0.036(3) 0.067(4) 0.021(3) 0.014(3) 0.013(3)
C102 0.073(9) 0.046(7) 0.052(8) 0.017(6) -0.001(6) 0.007(7)
C103 0.068(9) 0.048(7) 0.074(9) 0.020(6) 0.010(7) 0.025(7)
C104 0.070(9) 0.085(11) 0.052(8) 0.018(7) 0.013(7) 0.026(8)
C105 0.058(8) 0.049(7) 0.065(9) 0.012(6) 0.011(6) 0.019(6)
C106 0.060(8) 0.036(6) 0.065(8) 0.020(6) 0.025(6) 0.017(6)
C107 0.037(6) 0.062(8) 0.074(9) 0.026(7) 0.008(6) 0.016(6)
C201 0.087(5) 0.090(6) 0.062(5) 0.033(4) 0.025(4) 0.041(5)
C202 0.086(6) 0.092(7) 0.081(6) 0.033(5) 0.027(5) 0.028(5)
C203 0.127(9) 0.119(9) 0.069(6) 0.028(6) 0.031(6) 0.011(7)
C204 0.102(7) 0.091(6) 0.073(6) 0.043(5) 0.019(5) 0.033(5)
C321 0.067(5) 0.110(7) 0.075(5) 0.020(5) 0.023(4) 0.043(5)
C341 0.068(4) 0.063(4) 0.078(5) 0.025(4) 0.033(4) 0.038(4)
C361 0.060(4) 0.058(4) 0.078(5) 0.029(3) 0.022(3) 0.029(3)
C421 0.096(6) 0.054(4) 0.074(5) 0.003(4) 0.005(4) 0.031(4)
C441 0.111(8) 0.044(4) 0.165(10) 0.027(5) 0.077(7) 0.011(5)
C461 0.089(6) 0.061(4) 0.081(5) 0.036(4) 0.020(4) 0.025(4)
C521 0.065(4) 0.067(4) 0.060(4) 0.018(3) 0.018(3) 0.033(4)
C541 0.082(6) 0.098(7) 0.171(11) 0.025(7) 0.068(7) 0.059(6)
C561 0.063(4) 0.067(4) 0.075(5) 0.032(4) 0.015(4) 0.032(4)
O2 0.105(5) 0.047(3) 0.075(4) 0.016(3) 0.003(3) 0.007(3)
N2 0.047(3) 0.037(2) 0.060(3) 0.021(2) 0.021(2) 0.018(2)
O1 0.070(3) 0.083(4) 0.080(4) -0.017(3) 0.019(3) -0.005(3)
O10S 0.34(3) 0.085(9) 0.166(14) 0.079(8) 0.168(17) 0.122(14)
C20S 0.21(3) 0.099(11) 0.108(14) 0.036(10) 0.011(16) 0.049(16)
C21S 0.075(11) 0.093(9) 0.087(13) 0.031(8) 0.002(9) -0.008(10)
C22S 0.120(15) 0.049(8) 0.095(10) 0.012(7) -0.001(10) 0.039(9)

loop_
_atom_type_symbol
_atom_type_description
_atom_type_scat_dispersion_real
_atom_type_scat_dispersion_imag
_atom_type_scat_source
C C 0.0181 0.0091 'International Tables Vol C Tables 4.2.6.8 and 6.1.1.4'
H H 0.0000 0.0000 'International Tables Vol C Tables 4.2.6.8 and 6.1.1.4'
N N 0.0311 0.0180 'International Tables Vol C Tables 4.2.6.8 and 6.1.1.4'
O O 0.0492 0.0322 'International Tables Vol C Tables 4.2.6.8 and 6.1.1.4'
Co Co -2.3653 3.6143 'International Tables Vol C Tables 4.2.6.8 and 6.1.1.4'

loop_
_geom_angle_atom_site_label_1
_geom_angle_atom_site_label_2
_geom_angle_atom_site_label_3
_geom_angle
_geom_angle_site_symmetry_1
N4 Co1 N1 177.7(2) .
N4 Co1 N3 89.9(2) .
N1 Co1 N3 89.86(19) .
N4 Co1 N2 90.0(2) .
N1 Co1 N2 90.2(2) .
N3 Co1 N2 177.4(2) .
C15 N4 C12 103.3(5) .
C15 N4 Co1 128.7(4) .
C12 N4 Co1 128.0(4) .
C2 N1 C5 104.9(5) .
C2 N1 Co1 127.8(4) .
C5 N1 Co1 127.3(4) .
C17 N3 C20 104.6(5) .
C17 N3 Co1 127.9(4) .
C20 N3 Co1 127.5(4) .
C72 O3 C70 116.1(5) .
C20 C1 C2 123.2(5) .
C20 C1 C73 119.1(5) .
C2 C1 C73 117.7(5) .
N1 C2 C1 125.3(5) .
N1 C2 C3 110.5(5) .
C1 C2 C3 124.1(6) .
C3S C2S C1S 116.0(8) .
C4 C3 C2 107.6(6) .
C3S C3S C2S 118.9(10) 2_785
C3 C4 C5 106.8(6) .
N1 C5 C6 125.5(5) .
N1 C5 C4 110.1(5) .
C6 C5 C4 124.0(6) .
C7 C6 C5 123.0(6) .
C7 C6 C31 119.8(5) .
C5 C6 C31 117.0(5) .
C6 C7 N2 126.3(5) .
C6 C7 C8 123.5(6) .
N2 C7 C8 110.1(6) .
C9 C8 C7 106.9(6) .
C8 C9 C10 107.1(6) .
N2 C10 C11 126.2(5) .
N2 C10 C9 110.7(6) .
C11 C10 C9 123.0(6) .
C10 C11 C12 122.6(6) .
C10 C11 C41 120.6(5) .
C12 C11 C41 116.8(6) .
C11 C12 N4 125.2(6) .
C11 C12 C13 123.8(6) .
N4 C12 C13 111.0(5) .
C11S C12S C13S 119(2) .
C14 C13 C12 107.3(5) .
C14S C13S C12S 120.4(18) .
C13 C14 C15 106.4(5) .
C15S C14S C13S 117.9(16) .
C16 C15 N4 124.2(6) .
C16 C15 C14 123.7(6) .
N4 C15 C14 112.0(5) .
C16S C15S C14S 121.7(16) .
C15 C16 C17 123.8(6) .
C15 C16 C51 117.1(5) .
C17 C16 C51 118.9(5) .
N3 C17 C16 125.0(5) .
N3 C17 C18 110.9(5) .
C16 C17 C18 123.8(6) .
C19 C18 C17 106.6(5) .
C18 C19 C20 108.1(5) .
C1 C20 N3 125.3(5) .
C1 C20 C19 124.8(5) .
N3 C20 C19 109.8(5) .
C32 C31 C36 120.2(6) .
C32 C31 C6 120.1(6) .
C36 C31 C6 119.7(6) .
C33 C32 C31 118.8(6) .
C33 C32 C321 119.9(7) .
C31 C32 C321 121.3(6) .
C32 C33 C34 121.1(7) .
C35 C34 C33 118.7(6) .
C35 C34 C341 120.9(6) .
C33 C34 C341 120.2(7) .
C34 C35 C36 122.5(6) .
C35 C36 C31 118.5(6) .
C35 C36 C361 120.4(6) .
C31 C36 C361 121.1(6) .
C46 C41 C42 121.1(6) .
C46 C41 C11 120.0(6) .
C42 C41 C11 118.9(6) .
C43 C42 C41 118.5(7) .
C43 C42 C421 120.1(7) .
C41 C42 C421 121.3(7) .
C44 C43 C42 121.9(8) .
C43 C44 C45 117.6(7) .
C43 C44 C441 119.5(8) .
C45 C44 C441 122.8(9) .
C46 C45 C44 122.2(8) .
C41 C46 C45 118.6(7) .
C41 C46 C461 121.6(7) .
C45 C46 C461 119.8(7) .
C52 C51 C56 121.7(6) .
C52 C51 C16 120.4(5) .
C56 C51 C16 118.0(6) .
C51 C52 C53 118.3(6) .
C51 C52 C521 121.4(6) .
C53 C52 C521 120.3(6) .
C54 C53 C52 122.5(7) .
C53 C54 C55 118.3(7) .
C53 C54 C541 122.0(8) .
C55 C54 C541 119.8(7) .
C54 C55 C56 122.4(6) .
C51 C56 C55 116.8(7) .
C51 C56 C561 122.0(6) .
C55 C56 C561 121.2(6) .
C70 C61 C62 117.3(6) .
C70 C61 C71 125.9(7) .
C62 C61 C71 116.8(7) .
C63 C62 C61 121.1(7) .
C64 C63 C62 118.2(7) .
C64 C63 C201 119.9(7) .
C62 C63 C201 121.8(7) .
C63 C64 C65 122.7(7) .
C70 C65 C64 116.5(6) .
C70 C65 C66 120.4(6) .
C64 C65 C66 122.9(6) .
C65 C66 C69 108.2(5) .
C65 C66 C67 109.0(5) .
C69 C66 C67 108.8(5) .
C65 C66 C68 112.2(5) .
C69 C66 C68 110.5(5) .
C67 C66 C68 108.0(5) .
C72 C69 C76 118.0(5) .
C72 C69 C66 117.5(5) .
C76 C69 C66 124.4(5) .
C65 C70 C61 124.1(6) .
C65 C70 O3 119.5(6) .
C61 C70 O3 116.3(6) .
O1 C71 O2 119.6(8) .
O1 C71 C61 120.5(8) .
O2 C71 C61 119.9(7) .
O3 C72 C69 121.7(5) .
O3 C72 C73 116.1(5) .
C69 C72 C73 122.2(6) .
C72 C73 C74 118.5(5) .
C72 C73 C1 121.3(5) .
C74 C73 C1 120.2(5) .
C73 C74 C75 121.0(5) .
C76 C75 C74 117.2(6) .
C76 C75 C101 122.0(5) .
C74 C75 C101 120.8(5) .
C69 C76 C75 123.0(5) .
C75 C101 C107 110.3(7) .
C75 C101 C104 109.7(7) .
C107 C101 C104 140.0(9) .
C75 C101 C102 111.5(6) .
C107 C101 C102 51.9(8) .
C104 C101 C102 109.9(9) .
C75 C101 C105 109.8(6) .
C107 C101 C105 110.4(8) .
C104 C101 C105 52.4(8) .
C102 C101 C105 61.3(8) .
C75 C101 C103 108.8(7) .
C107 C101 C103 57.1(8) .
C104 C101 C103 110.7(9) .
C102 C101 C103 106.2(8) .
C105 C101 C103 141.3(9) .
C75 C101 C106 112.9(6) .
C107 C101 C106 106.6(8) .
C104 C101 C106 58.4(8) .
C102 C101 C106 135.3(8) .
C105 C101 C106 106.8(8) .
C103 C101 C106 54.2(8) .
C203 C201 C63 114.3(8) .
C203 C201 C204 113.0(8) .
C63 C201 C204 107.9(7) .
C203 C201 C202 105.5(8) .
C63 C201 C202 109.6(7) .
C204 C201 C202 106.2(8) .
C10 N2 C7 105.1(5) .
C10 N2 Co1 127.8(4) .
C7 N2 Co1 127.1(4) .
O10S C20S C21S 126.5(18) .
O10S C20S C22S 131.2(17) .
C21S C20S C22S 102.1(18) .

loop_
_geom_bond_atom_site_label_1
_geom_bond_atom_site_label_2
_geom_bond_distance
_geom_bond_site_symmetry_2
Co1 N4 1.945(5) .
Co1 N1 1.963(5) .
Co1 N3 1.964(5) .
Co1 N2 1.977(5) .
N4 C15 1.398(7) .
N4 C12 1.400(7) .
N1 C2 1.375(7) .
N1 C5 1.385(8) .
N3 C17 1.381(8) .
N3 C20 1.385(7) .
O3 C72 1.381(7) .
O3 C70 1.404(8) .
C1 C20 1.375(8) .
C1 C2 1.384(8) .
C1 C73 1.507(8) .
C1S C2S 1.500(10) .
C2 C3 1.424(9) .
C2S C3S 1.488(10) .
C3 C4 1.341(9) .
C3S C3S 1.488(16) 2_785
C4 C5 1.435(8) .
C5 C6 1.392(8) .
C6 C7 1.372(9) .
C6 C31 1.513(8) .
C7 N2 1.379(8) .
C7 C8 1.443(8) .
C8 C9 1.337(10) .
C9 C10 1.436(8) .
C10 N2 1.365(8) .
C10 C11 1.384(9) .
C11 C12 1.391(8) .
C11 C41 1.513(8) .
C11S C12S 1.430(15) .
C12 C13 1.429(9) .
C12S C13S 1.462(15) .
C13 C14 1.369(8) .
C13S C14S 1.458(14) .
C14 C15 1.420(8) .
C14S C15S 1.437(14) .
C15 C16 1.381(8) .
C15S C16S 1.421(14) .
C16 C17 1.388(9) .
C16 C51 1.520(8) .
C17 C18 1.435(8) .
C18 C19 1.332(9) .
C19 C20 1.437(8) .
C31 C32 1.407(9) .
C31 C36 1.397(9) .
C32 C33 1.387(10) .
C32 C321 1.530(10) .
C33 C34 1.400(10) .
C34 C35 1.360(9) .
C34 C341 1.518(9) .
C35 C36 1.390(9) .
C36 C361 1.512(9) .
C41 C46 1.381(10) .
C41 C42 1.401(9) .
C42 C43 1.390(10) .
C42 C421 1.508(11) .
C43 C44 1.387(12) .
C44 C45 1.394(12) .
C44 C441 1.505(11) .
C45 C46 1.387(10) .
C46 C461 1.491(11) .
C51 C52 1.377(9) .
C51 C56 1.414(8) .
C52 C53 1.410(9) .
C52 C521 1.517(9) .
C53 C54 1.359(10) .
C54 C55 1.391(11) .
C54 C541 1.525(10) .
C55 C56 1.410(9) .
C56 C561 1.460(10) .
C61 C70 1.409(9) .
C61 C62 1.412(10) .
C61 C71 1.491(10) .
C62 C63 1.403(11) .
C63 C64 1.397(10) .
C63 C201 1.545(11) .
C64 C65 1.417(9) .
C65 C70 1.367(9) .
C65 C66 1.505(9) .
C66 C69 1.531(8) .
C66 C67 1.546(8) .
C66 C68 1.565(9) .
C69 C72 1.384(8) .
C69 C76 1.386(8) .
C71 O1 1.218(9) .
C71 O2 1.287(10) .
C72 C73 1.392(8) .
C73 C74 1.404(8) .
C74 C75 1.414(8) .
C75 C76 1.399(8) .
C75 C101 1.507(9) .
C101 C107 1.534(10) .
C101 C104 1.545(11) .
C101 C102 1.549(10) .
C101 C105 1.551(11) .
C101 C103 1.553(10) .
C101 C106 1.568(10) .
C201 C203 1.454(13) .
C201 C204 1.542(12) .
C201 C202 1.587(12) .
O10S C20S 1.181(17) .
C20S C21S 1.37(2) .
C20S C22S 1.40(2) .
